data_4131659
loop_
_publ_author_name
'Zhang, Kai'
'Lu, Liang-Qiu'
'Yao, Sheng'
'Chen, Jia-Rong'
'Shi, De-Qing'
'Xiao, Wen-Jing'

_publ_section_title
;
 Enantioconvergent Copper Catalysis: In Situ Generation of the Chiral
 Phosphorus Ylide and Its Wittig Reactions.
;
_journal_issue 36
_journal_name_full 'Journal of the American Chemical Society'
_journal_page_first 12847
_journal_page_last 12854
_journal_paper_doi 10.1021/jacs.7b08207
_journal_volume 139
_journal_year 2017
_chemical_absolute_configuration ad
_chemical_formula_moiety '2(C26 H30 Cu2 N6 O8), 4(B F4), 0.5(C Cl2)'
_chemical_formula_sum 'C52.5 H60 B4 Cl Cu4 F16 N12 O16'
_chemical_formula_weight 1751.97
_space_group_crystal_system orthorhombic
_space_group_IT_number 18
_space_group_name_Hall 'P 2 2ab'
_space_group_name_H-M_alt 'P 21 21 2'
_atom_sites_solution_hydrogens mixed
_audit_creation_date 2017-04-28
_audit_creation_method
;
Olex2 1.2
(compiled 2016.11.30 svn.r3356 for OlexSys, GUI svn.r5269)
;
_cell_angle_alpha 90
_cell_angle_beta 90
_cell_angle_gamma 90
_cell_formula_units_Z 4
_cell_length_a 22.541(2)
_cell_length_b 28.224(3)
_cell_length_c 11.1173(11)
_cell_measurement_reflns_used 8653
_cell_measurement_temperature 296.15(10)
_cell_measurement_theta_max 19.37
_cell_measurement_theta_min 2.31
_cell_volume 7072.8(12)
_computing_cell_refinement 'SAINT v7.68A (Bruker, 2009)'
_computing_data_reduction 'SAINT v7.68A (Bruker, 2009)'
_computing_molecular_graphics 'Olex2 (Dolomanov et al., 2009)'
_computing_publication_material 'Olex2 (Dolomanov et al., 2009)'
_computing_structure_refinement 'ShelXL (Sheldrick, 2015)'
_diffrn_ambient_temperature 296.15(10)
_diffrn_measured_fraction_theta_full 0.999
_diffrn_measured_fraction_theta_max 0.998
_diffrn_measurement_device_type 'Bruker APEX-II CCD'
_diffrn_measurement_method '\f and \w scans'
_diffrn_radiation_monochromator graphite
_diffrn_radiation_type MoK\a
_diffrn_radiation_wavelength 0.71073
_diffrn_reflns_av_R_equivalents 0.0677
_diffrn_reflns_av_unetI/netI 0.0720
_diffrn_reflns_Laue_measured_fraction_full 0.999
_diffrn_reflns_Laue_measured_fraction_max 0.998
_diffrn_reflns_limit_h_max 28
_diffrn_reflns_limit_h_min -28
_diffrn_reflns_limit_k_max 33
_diffrn_reflns_limit_k_min -35
_diffrn_reflns_limit_l_max 13
_diffrn_reflns_limit_l_min -13
_diffrn_reflns_number 55224
_diffrn_reflns_point_group_measured_fraction_full 0.999
_diffrn_reflns_point_group_measured_fraction_max 0.998
_diffrn_reflns_theta_full 26.000
_diffrn_reflns_theta_max 26.333
_diffrn_reflns_theta_min 1.443
_diffrn_standards_number 0
_exptl_absorpt_coefficient_mu 1.337
_exptl_absorpt_correction_T_max 0.7444
_exptl_absorpt_correction_T_min 0.5980
_exptl_absorpt_correction_type multi-scan
_exptl_absorpt_process_details
;
SADABS-2008/1 (Bruker,2008) was used for absorption correction.
wR2(int) was 0.1001 before and 0.0649 after correction.
The Ratio of minimum to maximum transmission is 0.8033.
The \l/2 correction factor is 0.0015.
;
_exptl_crystal_colour orange
_exptl_crystal_colour_primary orange
_exptl_crystal_density_diffrn 1.645
_exptl_crystal_description block
_exptl_crystal_F_000 3536
_exptl_crystal_size_max 0.2
_exptl_crystal_size_mid 0.18
_exptl_crystal_size_min 0.15
_refine_diff_density_max 0.948
_refine_diff_density_min -0.565
_refine_diff_density_rms 0.105
_refine_ls_abs_structure_details
;
 Refined as an inversion twin.
;
_refine_ls_abs_structure_Flack 0.01(3)
_refine_ls_extinction_method none
_refine_ls_goodness_of_fit_ref 1.020
_refine_ls_hydrogen_treatment constr
_refine_ls_matrix_type full
_refine_ls_number_parameters 907
_refine_ls_number_reflns 14363
_refine_ls_number_restraints 833
_refine_ls_restrained_S_all 34.130
_refine_ls_R_factor_all 0.1374
_refine_ls_R_factor_gt 0.0816
_refine_ls_shift/su_max 0.000
_refine_ls_shift/su_mean 0.000
_refine_ls_structure_factor_coef Fsqd
_refine_ls_weighting_details 'w=1/[\s^2^(Fo^2^)+(0.1661P)^2^+1.7528P] where P=(Fo^2^+2Fc^2^)/3'
_refine_ls_weighting_scheme calc
_refine_ls_wR_factor_gt 0.2244
_refine_ls_wR_factor_ref 0.2671
_reflns_Friedel_coverage 0.819
_reflns_Friedel_fraction_full 1.000
_reflns_Friedel_fraction_max 0.998
_reflns_number_gt 8347
_reflns_number_total 14363
_reflns_threshold_expression 'I > 2\s(I)'
_cod_data_source_file ja7b08207_si_002.cif
_cod_data_source_block t
_cod_original_cell_volume 7072.9(12)
_cod_original_formula_sum 'C52.50 H60 B4 Cl Cu4 F16 N12 O16'
_cod_database_code 4131659
_shelx_space_group_comment
;
The symmetry employed for this shelxl refinement is uniquely defined
by the following loop, which should always be used as a source of
symmetry information in preference to the above space-group names.
They are only intended as comments.
;
_olex2_refinement_description
;
1. Twinned data refinement
 Scales: 0.99(3) 0.01(3)
2. Fixed Uiso
 At 1.2 times of:
  All C(H) groups, All C(H,H) groups, All C(H,H,H,H) groups
 At 1.5 times of:
  All O(H) groups
3. Shared sites
{C53, B4B}
4. Restrained distances
 H2-O2 = H2-O6 = H6A-O16_$5
 1.92 with sigma of 0.02
 H12_$1-O9_$2
 2.3 with sigma of 0.02
 F13-F15 = F13-F16 = F15-F16 = F14-F16 = F13-F14 = F15-F14 = F14B_$3-F15B_$3 =
 F16B_$3-F13B_$3
 2.3 with sigma of 0.02
 C18-C15
 1.48 with sigma of 0.02
 C17-C14
 1.5 with sigma of 0.02
 H16_$6-O14_$7
 2 with sigma of 0.02
 O10-C30 = O17-C30 = C43-O14 = O4-C13
 1.4 with sigma of 0.02
 H4-H8A
 2.2 with sigma of 0.04
 C22-C21 \\sim C21-C20 \\sim C20-C19 \\sim C19-C18
 with sigma of 0.01
 F9-F10 \\sim F9-F11 \\sim F9-F12 \\sim F10-F11 \\sim F10-F12 \\sim F11-F12
\\sim F9B-F10B \\sim F9B-F11B
 \\sim F9B-F12B \\sim F10B-F11B \\sim F10B-F12B \\sim F11B-F12B
 with sigma of 0.01
 F15-B4 \\sim F16-B4 \\sim F13-B4 \\sim F14-B4
 with sigma of 0.01
 F15-F16 \\sim F13-F16 \\sim F13-F15 \\sim F16-F14 \\sim F14-F15
 with sigma of 0.02
 F1-F2 \\sim F1-F3 \\sim F1-F4 \\sim F2-F3 \\sim F2-F4 \\sim F3-F4 \\sim
F1B-F2B \\sim F1B-F3B \\sim F1B-F4B ~
 F2B-F3B \\sim F2B-F4B \\sim F3B-F4B
 with sigma of 0.02
 Cl2-B4B \\sim Cl1-C53
 with sigma of 0.01
 F3-B1 \\sim F2B-B1 \\sim F1B-B1 \\sim F4-B1 \\sim F1-B1 \\sim F2-B1 \\sim
F4B-B1 \\sim F3B-B1 \\sim F16B-B4B
 \\sim F14B-B4B \\sim F15B-B4B \\sim F11_$4-B3_$4 \\sim F10_$4-B3_$4 \\sim
F12B_$4-B3_$4 \\sim F9B_$4-
 B3_$4 \\sim F11B_$4-B3_$4 \\sim F9_$4-B3_$4 \\sim F10B_$4-B3_$4 \\sim
F12_$4-B3_$4 \\sim F5-B2 ~
 F5B-B2 \\sim F6B-B2 \\sim F6-B2 \\sim F7B-B2 \\sim F8B-B2 \\sim F8-B2 \\sim
F7-B2 \\sim F13-B4 \\sim F16-B4 ~
 F15-B4 \\sim F14-B4 \\sim F13B-B4B
 with sigma of 0.01
5. Uiso/Uaniso restraints and constraints
O7 \\sim C25: within 2A with sigma of 0.001 and sigma for terminal atoms of
0.001
Uanis(C22) \\sim Ueq, Uanis(C21) \\sim Ueq, Uanis(N6) \\sim Ueq: with sigma of
0.007 and sigma for terminal atoms of 0.014
Uanis(C46) \\sim Ueq, Uanis(C45) \\sim Ueq, Uanis(C49) \\sim Ueq, Uanis(C47)
\\sim Ueq, Uanis(O15) \\sim Ueq, Uanis(C51) \\sim Ueq, Uanis(C4) \\sim Ueq,
Uanis(O6) \\sim Ueq, Uanis(O14) \\sim Ueq, Uanis(C23) \\sim Ueq, Uanis(C52)
\\sim Ueq, Uanis(C36) \\sim Ueq, Uanis(C20) \\sim Ueq, Uanis(C19) \\sim Ueq,
Uanis(C18) \\sim Ueq, Uanis(O8) \\sim Ueq, Uanis(C14) \\sim Ueq, Uanis(C16)
\\sim Ueq, Uanis(C17) \\sim Ueq, Uanis(C15) \\sim Ueq, Uanis(C30) \\sim Ueq,
Uanis(O5) \\sim Ueq, Uanis(O10) \\sim Ueq, Uanis(O7) \\sim Ueq: with sigma of
0.01 and sigma for terminal atoms of 0.02
Uiso(F13B) = Uiso(Cl1)
Uiso(F1) = Uiso(F1B)
Uiso(F2) = Uiso(F3B)
Uiso(F4B) = Uiso(F3)
6. Others
 Fixed Sof: H30A(0.5) H30B(0.5) H30C(0.5) H30D(0.5) O10(0.5) H10(0.5) F9(0.5)
 F9B(0.5) F10(0.5) F10B(0.5) F11(0.5) F11B(0.5) F12(0.5) F12B(0.5) F5(0.5)
 F5B(0.5) F6(0.5) F6B(0.5) F7(0.5) F7B(0.5) F8(0.5) F8B(0.5) F1(0.5) F1B(0.5)
 F2(0.5) F2B(0.5) F3(0.5) F4(0.5) F4B(0.5) B4(0.5) F13(0.5) F14(0.5) F15(0.5)
 F16(0.5) B4B(0.5) C53(0.5) Cl1(0.5) Cl2(0.5) F13B(0.5) F14B(0.5) F15B(0.5)
 F16B(0.5) F3B(0.5) O17(0.5) H17(0.5)
 Fixed Uiso: F9(0.18) F9B(0.18) F10(0.18) F10B(0.18) F11(0.18) F11B(0.18)
 F12(0.18) F12B(0.18) F2B(0.16) F4(0.16) B4(0.18) F13(0.18) F14(0.18) F15(0.18)
 F16(0.18) B4B(0.18) C53(0.18)
7.a Riding coordinates:
 O2(H2), O6(H6A), O10(H10), O12(H12), O16(H16), O17(H17)
7.b Ternary CH refined with riding coordinates:
 C1(H1), C11(H11), C14(H14), C24(H24), C27(H27), C37(H37), C40(H40), C50(H50)
7.c Secondary CH2 refined with riding coordinates:
 C3(H3A,H3B), C4(H4A,H4B), C12(H12A,H12B), C13(H13A,H13B), C16(H16A,H16B),
 C17(H17A,H17B), C25(H25A,H25B), C26(H26A,H26B), C29(H29A,H29B), C30(H30A,H30B),
  C30(H30C,H30D), C38(H38A,H38B), C39(H39A,H39B), C42(H42A,H42B), C43(H43A,
 H43B), C51(H51A,H51B), C52(H52A,H52B)
7.d Aromatic/amide H refined with riding coordinates:
 C6(H6), C7(H7), C8(H8), C19(H19), C20(H20), C21(H21), C32(H32), C33(H33),
 C34(H34), C45(H45), C46(H46), C47(H47)
7.e Idealised tetrahedral OH refined as rotating group:
 O4(H4), O8(H8A), O14(H14A)
;
_shelx_shelxl_version_number 2014/7
_olex2_submission_special_instructions 'No special instructions were received'

loop_
_space_group_symop_operation_xyz
'x, y, z'
'-x, -y, z'
'-x+1/2, y+1/2, -z'
'x+1/2, -y+1/2, -z'

loop_
_atom_site_label
_atom_site_type_symbol
_atom_site_fract_x
_atom_site_fract_y
_atom_site_fract_z
_atom_site_U_iso_or_equiv
_atom_site_adp_type
_atom_site_occupancy
_atom_site_site_symmetry_order
_atom_site_calc_flag
_atom_site_refinement_flags_posn
_atom_site_refinement_flags_adp
_atom_site_refinement_flags_occupancy
_atom_site_disorder_assembly
_atom_site_disorder_group
C1 C 0.8318(9) 0.8305(5) 0.1194(16) 0.096(5) Uani 1 1 d . . . . .
H1 H 0.8498 0.8010 0.1484 0.115 Uiso 1 1 calc R . . . .
C2 C 0.7932(7) 0.8336(5) -0.0633(13) 0.074(4) Uani 1 1 d . . . . .
C3 C 0.8755(9) 0.8563(7) 0.035(2) 0.117(6) Uani 1 1 d . . . . .
H3A H 0.8815 0.8889 0.0603 0.140 Uiso 1 1 calc R . . . .
H3B H 0.9135 0.8403 0.0325 0.140 Uiso 1 1 calc R . . . .
C4 C 0.8112(9) 0.8608(7) 0.2278(19) 0.108(6) Uani 1 1 d . U . . .
H4A H 0.8454 0.8681 0.2776 0.129 Uiso 1 1 calc R . . . .
H4B H 0.7953 0.8905 0.1982 0.129 Uiso 1 1 calc R . . . .
C5 C 0.7540(7) 0.8291(5) -0.1705(12) 0.073(4) Uani 1 1 d . . . . .
C6 C 0.7596(8) 0.8591(5) -0.2689(13) 0.083(4) Uani 1 1 d . . . . .
H6 H 0.7895 0.8818 -0.2725 0.099 Uiso 1 1 calc R . . . .
C7 C 0.7199(9) 0.8542(6) -0.3590(13) 0.100(5) Uani 1 1 d . . . . .
H7 H 0.7220 0.8741 -0.4256 0.120 Uiso 1 1 calc R . . . .
C8 C 0.6770(8) 0.8207(5) -0.3534(14) 0.088(4) Uani 1 1 d . . . . .
H8 H 0.6505 0.8170 -0.4168 0.105 Uiso 1 1 calc R . . . .
C9 C 0.6728(7) 0.7917(5) -0.2526(12) 0.075(4) Uani 1 1 d . . . . .
C10 C 0.6347(7) 0.7521(6) -0.2400(12) 0.076(4) Uani 1 1 d . . . . .
C11 C 0.5963(8) 0.6821(8) -0.1793(17) 0.107(6) Uani 1 1 d . . . . .
H11 H 0.5704 0.6766 -0.1100 0.128 Uiso 1 1 calc R . . . .
C12 C 0.5607(9) 0.7012(8) -0.287(2) 0.121(7) Uani 1 1 d . . . . .
H12A H 0.5611 0.6789 -0.3533 0.146 Uiso 1 1 calc R . . . .
H12B H 0.5198 0.7075 -0.2644 0.146 Uiso 1 1 calc R . . . .
C13 C 0.6280(9) 0.6392(5) -0.2119(16) 0.104(6) Uani 1 1 d D . . . .
H13A H 0.6514 0.6287 -0.1436 0.124 Uiso 1 1 calc R . . . .
H13B H 0.5996 0.6145 -0.2306 0.124 Uiso 1 1 calc R . . . .
C14 C 0.5936(10) 0.8391(8) 0.216(2) 0.123(7) Uani 1 1 d D U . . .
H14 H 0.5691 0.8449 0.1449 0.148 Uiso 1 1 calc R . . . .
C15 C 0.6260(9) 0.7717(8) 0.2728(17) 0.113(6) Uani 1 1 d D U . . .
C16 C 0.5572(12) 0.8184(10) 0.318(2) 0.148(8) Uani 1 1 d . U . . .
H16A H 0.5575 0.8399 0.3864 0.178 Uiso 1 1 calc R . . . .
H16B H 0.5164 0.8142 0.2926 0.178 Uiso 1 1 calc R . . . .
C17 C 0.6254(10) 0.8809(7) 0.251(2) 0.129(7) Uani 1 1 d D U . . .
H17A H 0.5969 0.9064 0.2607 0.155 Uiso 1 1 calc R . . . .
H17B H 0.6516 0.8896 0.1860 0.155 Uiso 1 1 calc R . . . .
C18 C 0.6606(9) 0.7302(7) 0.2934(17) 0.111(6) Uani 1 1 d D U . . .
C19 C 0.6548(10) 0.6995(7) 0.3930(18) 0.128(7) Uani 1 1 d D U . . .
H19 H 0.6267 0.7027 0.4537 0.154 Uiso 1 1 calc R . . . .
C20 C 0.6977(10) 0.6631(8) 0.387(3) 0.144(8) Uani 1 1 d D U . . .
H20 H 0.6930 0.6408 0.4476 0.173 Uiso 1 1 calc R . . . .
C21 C 0.7460(12) 0.6527(8) 0.3110(18) 0.145(8) Uani 1 1 d D U . . .
H21 H 0.7749 0.6296 0.3220 0.174 Uiso 1 1 calc R . . . .
C22 C 0.7407(9) 0.6850(6) 0.2145(17) 0.099(5) Uani 1 1 d D U . . .
C23 C 0.7815(10) 0.6796(6) 0.119(2) 0.111(6) Uani 1 1 d . U . . .
C24 C 0.8300(10) 0.6833(8) -0.054(2) 0.126(7) Uani 1 1 d . . . . .
H24 H 0.8539 0.7115 -0.0714 0.151 Uiso 1 1 calc R . . . .
C25 C 0.8621(12) 0.6505(9) 0.027(2) 0.145(5) Uani 1 1 d . U . . .
H25A H 0.8619 0.6186 -0.0054 0.174 Uiso 1 1 calc R . . . .
H25B H 0.9030 0.6606 0.0368 0.174 Uiso 1 1 calc R . . . .
C26 C 0.8154(13) 0.6573(9) -0.168(3) 0.148(10) Uani 1 1 d . . . . .
H26A H 0.8515 0.6507 -0.2125 0.178 Uiso 1 1 calc R . . . .
H26B H 0.7965 0.6274 -0.1490 0.178 Uiso 1 1 calc R . . . .
Cu1 Cu 0.70795(10) 0.79649(7) 0.11057(15) 0.0884(6) Uani 1 1 d . . . . .
Cu2 Cu 0.70911(10) 0.72527(7) -0.05772(16) 0.0865(6) Uani 1 1 d . . . . .
N1 N 0.7789(5) 0.8195(4) 0.0461(9) 0.073(3) Uani 1 1 d . . . . .
N2 N 0.7114(5) 0.7959(3) -0.1603(9) 0.065(2) Uani 1 1 d . . . . .
N3 N 0.6372(5) 0.7229(4) -0.1566(12) 0.084(3) Uani 1 1 d . . . . .
N4 N 0.6359(7) 0.8027(6) 0.1951(11) 0.100(4) Uani 1 1 d . . . . .
N5 N 0.7017(7) 0.7232(5) 0.2092(12) 0.096(4) Uani 1 1 d . . . . .
N6 N 0.7757(7) 0.6960(5) 0.0117(14) 0.099(4) Uani 1 1 d . U . . .
O1 O 0.8448(6) 0.8538(4) -0.0816(11) 0.102(3) Uani 1 1 d . . . . .
O2 O 0.7682(6) 0.8384(5) 0.2989(11) 0.112(4) Uani 1 1 d D . . . .
H2 H 0.7406 0.8567 0.3140 0.168 Uiso 1 1 d DR . . . .
O3 O 0.5916(5) 0.7455(4) -0.3198(11) 0.102(3) Uani 1 1 d . . . . .
O4 O 0.6668(7) 0.6460(4) -0.3139(11) 0.115(4) Uani 1 1 d D . . . .
H4 H 0.6884 0.6689 -0.3017 0.172 Uiso 1 1 calc DGR . . . .
O5 O 0.5793(8) 0.7785(8) 0.3488(16) 0.156(6) Uani 1 1 d . U . . .
O6 O 0.6608(6) 0.8784(5) 0.3618(10) 0.128(5) Uani 1 1 d D U . . .
H6A H 0.6546 0.9020 0.4032 0.193 Uiso 1 1 d DR . . . .
O7 O 0.8331(8) 0.6519(6) 0.1347(17) 0.145(4) Uani 1 1 d . U . . .
O8 O 0.7767(8) 0.6857(7) -0.2387(15) 0.149(6) Uani 1 1 d . U . . .
H8A H 0.7839 0.6814 -0.3102 0.223 Uiso 1 1 calc DGR . . . .
C27 C 0.3731(5) 0.4997(4) 0.5671(12) 0.062(3) Uani 1 1 d . . . . .
H27 H 0.3859 0.4962 0.6509 0.074 Uiso 1 1 calc R . . . .
C28 C 0.4050(4) 0.5617(4) 0.4649(11) 0.051(2) Uani 1 1 d . . . . .
C29 C 0.3240(6) 0.5357(5) 0.5629(16) 0.081(4) Uani 1 1 d . . . . .
H29A H 0.2897 0.5233 0.5206 0.097 Uiso 1 1 calc R . . . .
H29B H 0.3122 0.5452 0.6433 0.097 Uiso 1 1 calc R . . . .
C30 C 0.3570(7) 0.4518(5) 0.5195(17) 0.092(5) Uani 1 1 d D U . . .
H30A H 0.3669 0.4513 0.4346 0.110 Uiso 0.5 1 calc R . . A 1
H30B H 0.3825 0.4288 0.5587 0.110 Uiso 0.5 1 calc R . . A 1
H30C H 0.3932 0.4342 0.5042 0.110 Uiso 0.5 1 calc R . . B 2
H30D H 0.3350 0.4349 0.5808 0.110 Uiso 0.5 1 calc R . . B 2
C31 C 0.4403(5) 0.5952(4) 0.3921(11) 0.056(3) Uani 1 1 d . . . . .
C32 C 0.4294(6) 0.6431(4) 0.3879(16) 0.079(4) Uani 1 1 d . . . . .
H32 H 0.3961 0.6554 0.4264 0.095 Uiso 1 1 calc R . . . .
C33 C 0.4658(8) 0.6720(5) 0.3294(16) 0.092(5) Uani 1 1 d . . . . .
H33 H 0.4590 0.7045 0.3273 0.110 Uiso 1 1 calc R . . . .
C34 C 0.5147(6) 0.6523(4) 0.2712(15) 0.080(4) Uani 1 1 d . . . . .
H34 H 0.5415 0.6715 0.2305 0.096 Uiso 1 1 calc R . . . .
C35 C 0.5224(5) 0.6051(4) 0.2748(11) 0.059(3) Uani 1 1 d . . . . .
C36 C 0.5694(5) 0.5800(4) 0.2088(11) 0.055(3) Uani 1 1 d . U . . .
C37 C 0.6183(5) 0.5249(4) 0.1036(11) 0.065(3) Uani 1 1 d . . . . .
H37 H 0.6052 0.5228 0.0197 0.078 Uiso 1 1 calc R . . . .
C38 C 0.6563(7) 0.5706(5) 0.1180(16) 0.089(4) Uani 1 1 d . . . . .
H38A H 0.6899 0.5650 0.1708 0.106 Uiso 1 1 calc R . . . .
H38B H 0.6709 0.5815 0.0407 0.106 Uiso 1 1 calc R . . . .
C39 C 0.6473(5) 0.4797(5) 0.1369(13) 0.072(3) Uani 1 1 d . . . . .
H39A H 0.6192 0.4539 0.1270 0.087 Uiso 1 1 calc R . . . .
H39B H 0.6806 0.4740 0.0836 0.087 Uiso 1 1 calc R . . . .
Cu3 Cu 0.5000 0.5000 0.4749(2) 0.0675(6) Uani 1 2 d S T P . .
Cu4 Cu 0.5000 0.5000 0.2210(3) 0.0803(7) Uani 1 2 d S T P . .
N7 N 0.4222(4) 0.5219(3) 0.4984(8) 0.052(2) Uani 1 1 d . . . . .
N8 N 0.4866(3) 0.5755(3) 0.3362(9) 0.054(2) Uani 1 1 d . . . . .
N9 N 0.5668(3) 0.5372(3) 0.1789(8) 0.052(2) Uani 1 1 d . . . . .
O9 O 0.3509(3) 0.5762(3) 0.4962(9) 0.072(2) Uani 1 1 d D . . . .
O10 O 0.2977(10) 0.4357(9) 0.531(3) 0.120(8) Uani 0.5 1 d D U . C 1
H10 H 0.2787 0.4540 0.5738 0.180 Uiso 0.5 1 d R . . C 1
O11 O 0.6158(4) 0.6051(3) 0.1705(10) 0.082(3) Uani 1 1 d . . . . .
O12 O 0.6670(4) 0.4805(4) 0.2542(9) 0.089(3) Uani 1 1 d . . . . .
H12 H 0.6578 0.4629 0.3183 0.133 Uiso 1 1 d DR . . D 1
C40 C 0.8669(5) 0.4889(6) 0.1263(12) 0.078(4) Uani 1 1 d . . . . .
H40 H 0.8847 0.5134 0.0751 0.094 Uiso 1 1 calc R . . . .
C41 C 0.9211(6) 0.4262(5) 0.1847(11) 0.069(3) Uani 1 1 d . . . . .
C42 C 0.8518(8) 0.4459(8) 0.0514(16) 0.121(7) Uani 1 1 d . . . . .
H42A H 0.8103 0.4376 0.0612 0.145 Uiso 1 1 calc R . . . .
H42B H 0.8593 0.4520 -0.0330 0.145 Uiso 1 1 calc R . . . .
C43 C 0.8159(6) 0.5104(7) 0.1995(16) 0.102(6) Uani 1 1 d D . . . .
H43A H 0.8314 0.5340 0.2547 0.123 Uiso 1 1 calc R . . . .
H43B H 0.7880 0.5258 0.1460 0.123 Uiso 1 1 calc R . . . .
C44 C 0.9625(5) 0.3967(5) 0.2507(12) 0.066(3) Uani 1 1 d . . . . .
C45 C 0.9758(7) 0.3520(5) 0.2222(16) 0.083(4) Uani 1 1 d . U . . .
H45 H 0.9565 0.3369 0.1589 0.099 Uiso 1 1 calc R . . . .
C46 C 1.0185(8) 0.3286(6) 0.2875(19) 0.104(5) Uani 1 1 d . U . . .
H46 H 1.0302 0.2983 0.2652 0.125 Uiso 1 1 calc R . . . .
C47 C 1.0444(7) 0.3503(5) 0.3874(18) 0.095(5) Uani 1 1 d . U . . .
H47 H 1.0713 0.3343 0.4359 0.114 Uiso 1 1 calc R . . . .
C48 C 1.0281(6) 0.3970(4) 0.4112(12) 0.062(3) Uani 1 1 d . . . . .
C49 C 1.0580(5) 0.4244(4) 0.5030(12) 0.065(3) Uani 1 1 d . U . . .
C50 C 1.1051(7) 0.4833(5) 0.6031(11) 0.081(4) Uani 1 1 d . . . . .
H50 H 1.0846 0.5060 0.6552 0.097 Uiso 1 1 calc R . . . .
C51 C 1.1125(9) 0.4322(6) 0.6655(18) 0.113(6) Uani 1 1 d . U . . .
H51A H 1.1538 0.4226 0.6662 0.136 Uiso 1 1 calc R . . . .
H51B H 1.0980 0.4329 0.7477 0.136 Uiso 1 1 calc R . . . .
C52 C 1.1642(7) 0.5023(6) 0.5564(15) 0.096(5) Uani 1 1 d . U . . .
H52A H 1.1902 0.5094 0.6235 0.115 Uiso 1 1 calc R . . . .
H52B H 1.1833 0.4787 0.5065 0.115 Uiso 1 1 calc R . . . .
Cu5 Cu 0.94385(6) 0.48892(5) 0.36728(13) 0.0597(4) Uani 1 1 d . . . . .
N10 N 0.9128(4) 0.4694(4) 0.2102(9) 0.061(2) Uani 1 1 d . . . . .
N11 N 0.9880(4) 0.4199(3) 0.3467(9) 0.059(2) Uani 1 1 d . . . . .
N12 N 1.0683(4) 0.4691(3) 0.4969(8) 0.054(2) Uani 1 1 d . . . . .
O13 O 0.8903(5) 0.4068(5) 0.0954(10) 0.100(3) Uani 1 1 d . . . . .
O14 O 0.7862(4) 0.4734(5) 0.2663(11) 0.114(4) Uani 1 1 d D U . . .
H14A H 0.7507 0.4735 0.2498 0.170 Uiso 1 1 calc GR . . . .
O15 O 1.0793(5) 0.4015(4) 0.5970(10) 0.099(3) Uani 1 1 d . U . . .
O16 O 1.1537(5) 0.5439(4) 0.4884(9) 0.090(3) Uani 1 1 d D . . . .
H16 H 1.1787 0.5466 0.4219 0.135 Uiso 1 1 d DR . . E 1
B3 B 0.6557(6) 0.2465(4) 0.5227(12) 0.146(10) Uiso 1 1 d D . . . .
F9 F 0.6809(11) 0.2907(6) 0.507(2) 0.180 Uiso 0.5 1 d D . . F 1
F9B F 0.6563(12) 0.2588(9) 0.3992(14) 0.180 Uiso 0.5 1 d D . . F 2
F10 F 0.6865(11) 0.2112(7) 0.463(2) 0.180 Uiso 0.5 1 d D . . F 1
F10B F 0.6041(9) 0.2625(9) 0.575(2) 0.180 Uiso 0.5 1 d D . . F 2
F11 F 0.5968(7) 0.2473(9) 0.483(3) 0.180 Uiso 0.5 1 d D . . F 1
F11B F 0.7054(9) 0.2676(9) 0.575(2) 0.180 Uiso 0.5 1 d D . . F 2
F12 F 0.6550(12) 0.2357(9) 0.6470(14) 0.180 Uiso 0.5 1 d D . . F 1
F12B F 0.6603(12) 0.1977(5) 0.532(2) 0.180 Uiso 0.5 1 d D . . F 2
B2 B 0.4847(9) 0.7560(8) 0.0323(19) 0.146(10) Uiso 1 1 d D . . . .
F5 F 0.4394(14) 0.7501(13) -0.053(3) 0.171(11) Uiso 0.5 1 d D . . G 1
F5B F 0.477(2) 0.7448(16) -0.089(2) 0.219(18) Uiso 0.5 1 d D . . G 2
F6 F 0.5324(12) 0.7816(11) -0.013(3) 0.173(11) Uiso 0.5 1 d D . . G 1
F6B F 0.4841(14) 0.8054(8) 0.042(3) 0.162(10) Uiso 0.5 1 d D . . G 2
F7 F 0.4597(14) 0.7653(12) 0.144(2) 0.166(10) Uiso 0.5 1 d D . . G 1
F7B F 0.5352(10) 0.7388(10) 0.090(2) 0.136(8) Uiso 0.5 1 d D . . G 2
F8 F 0.510(3) 0.7114(12) 0.051(5) 0.26(2) Uiso 0.5 1 d D . . G 1
F8B F 0.4333(12) 0.7409(12) 0.090(3) 0.177(12) Uiso 0.5 1 d D . . G 2
B1 B 0.7368(5) 0.5163(4) 0.8489(11) 0.120(7) Uiso 1 1 d D . . . .
F1 F 0.7534(12) 0.5353(9) 0.7381(16) 0.153(7) Uiso 0.5 1 d D . . H 1
F1B F 0.7394(12) 0.5507(8) 0.761(2) 0.153(7) Uiso 0.5 1 d D . . H 2
F2 F 0.7469(12) 0.4685(5) 0.858(3) 0.172(8) Uiso 0.5 1 d D . . H 1
F2B F 0.7452(12) 0.5352(9) 0.9627(16) 0.160 Uiso 0.5 1 d D . . H 2
F3 F 0.6763(6) 0.5277(9) 0.859(3) 0.163(7) Uiso 0.5 1 d D . . H 1
F4 F 0.7647(11) 0.5417(9) 0.9411(19) 0.160 Uiso 0.5 1 d D . . H 1
F4B F 0.6823(8) 0.4920(9) 0.847(2) 0.163(7) Uiso 0.5 1 d D . . H 2
B4 B -0.0013(9) 0.4871(7) 0.8767(18) 0.180 Uiso 0.5 1 d D . . . .
F13 F 0.0406(12) 0.5231(10) 0.858(3) 0.180 Uiso 0.5 1 d D . . . .
F14 F 0.0132(13) 0.4619(10) 0.981(2) 0.180 Uiso 0.5 1 d D . . . .
F15 F -0.0023(15) 0.4567(9) 0.777(2) 0.180 Uiso 0.5 1 d D . . . .
F16 F -0.0575(10) 0.5076(11) 0.890(3) 0.180 Uiso 0.5 1 d D . . . .
B4B B 0.4845(10) 0.5712(10) 0.8134(12) 0.180 Uiso 0.5 1 d D . . I 1
C53 C 0.4845(10) 0.5712(10) 0.8134(12) 0.180 Uiso 0.5 1 d D . . J 2
Cl1 Cl 0.4695(9) 0.6065(7) 0.7064(15) 0.145(4) Uiso 0.5 1 d D . . J 2
Cl2 Cl 0.5069(7) 0.5884(6) 0.9412(13) 0.152(5) Uiso 0.5 1 d D . . J 2
F13B F 0.4624(18) 0.6069(12) 0.737(3) 0.145(4) Uiso 0.5 1 d D . . I 1
F14B F 0.4955(7) 0.5645(6) 0.9374(10) 0.076(4) Uiso 0.5 1 d D . . I 1
F15B F 0.4339(12) 0.5432(11) 0.802(3) 0.172(11) Uiso 0.5 1 d D . . I 1
F16B F 0.5276(12) 0.5463(9) 0.751(3) 0.151(9) Uiso 0.5 1 d D . . I 1
F3B F 0.7805(10) 0.4818(8) 0.826(3) 0.172(8) Uiso 0.5 1 d D . . H 2
O17 O 0.3252(13) 0.4528(9) 0.420(2) 0.125(9) Uani 0.5 1 d D . . C 2
H17 H 0.3252 0.4673 0.3572 0.188 Uiso 0.5 1 d R . . C 2

loop_
_atom_site_aniso_label
_atom_site_aniso_U_11
_atom_site_aniso_U_22
_atom_site_aniso_U_33
_atom_site_aniso_U_23
_atom_site_aniso_U_13
_atom_site_aniso_U_12
C1 0.138(14) 0.069(8) 0.081(10) -0.009(8) -0.033(10) -0.001(9)
C2 0.097(10) 0.056(7) 0.071(8) -0.007(6) -0.002(8) -0.021(7)
C3 0.114(13) 0.112(13) 0.123(16) 0.006(12) -0.029(13) -0.018(11)
C4 0.124(11) 0.099(10) 0.100(10) -0.012(9) -0.030(9) 0.005(9)
C5 0.099(10) 0.071(8) 0.051(7) -0.006(6) 0.012(7) 0.002(7)
C6 0.114(11) 0.071(9) 0.063(9) 0.009(7) 0.007(8) -0.016(8)
C7 0.165(17) 0.082(10) 0.052(8) 0.010(7) -0.015(10) 0.009(11)
C8 0.120(12) 0.082(9) 0.061(9) -0.002(8) -0.028(8) 0.008(9)
C9 0.103(10) 0.068(8) 0.054(8) -0.014(6) -0.005(7) 0.002(8)
C10 0.096(10) 0.087(10) 0.045(7) -0.008(7) -0.001(7) 0.016(8)
C11 0.092(11) 0.142(16) 0.087(12) -0.001(11) 0.008(9) -0.031(11)
C12 0.092(12) 0.151(18) 0.121(15) -0.012(14) -0.026(11) -0.011(12)
C13 0.155(16) 0.063(9) 0.093(12) -0.020(8) 0.015(12) -0.022(10)
C14 0.134(11) 0.148(12) 0.089(10) -0.015(10) -0.003(9) 0.005(10)
C15 0.117(10) 0.154(12) 0.067(8) -0.023(9) 0.014(8) -0.025(10)
C16 0.145(13) 0.173(14) 0.127(12) -0.034(11) 0.038(11) 0.002(11)
C17 0.137(11) 0.132(12) 0.118(12) -0.003(10) -0.009(10) 0.041(10)
C18 0.132(11) 0.114(10) 0.088(10) -0.002(9) 0.009(9) -0.030(9)
C19 0.138(12) 0.135(11) 0.110(11) -0.005(10) -0.010(10) -0.036(10)
C20 0.158(13) 0.126(12) 0.149(13) 0.002(11) -0.013(11) -0.042(11)
C21 0.163(11) 0.132(11) 0.140(11) 0.007(9) -0.001(9) -0.017(9)
C22 0.120(9) 0.080(8) 0.096(8) 0.014(7) -0.022(7) -0.008(7)
C23 0.134(11) 0.080(9) 0.118(11) -0.006(9) -0.027(10) -0.014(8)
C24 0.122(15) 0.102(13) 0.15(2) -0.010(15) -0.010(15) 0.019(12)
C25 0.156(9) 0.137(7) 0.142(9) 0.003(8) -0.023(8) 0.021(7)
C26 0.17(2) 0.111(16) 0.17(3) -0.035(17) 0.02(2) 0.003(16)
Cu1 0.1235(15) 0.0931(12) 0.0486(9) -0.0104(8) 0.0057(9) -0.0107(11)
Cu2 0.1138(14) 0.0890(12) 0.0568(9) -0.0102(8) -0.0059(10) 0.0083(11)
N1 0.108(8) 0.063(6) 0.047(6) -0.008(5) -0.020(6) -0.004(6)
N2 0.093(7) 0.056(5) 0.046(5) -0.001(4) -0.006(5) -0.001(5)
N3 0.088(8) 0.081(7) 0.083(9) -0.026(7) 0.011(7) -0.013(6)
N4 0.134(12) 0.120(11) 0.047(7) -0.013(7) -0.004(7) -0.009(10)
N5 0.119(10) 0.100(10) 0.070(8) 0.002(7) -0.008(8) -0.029(9)
N6 0.120(8) 0.086(7) 0.090(7) -0.005(6) -0.019(6) -0.001(6)
O1 0.110(8) 0.103(8) 0.094(8) 0.004(6) -0.019(7) -0.023(7)
O2 0.127(10) 0.123(10) 0.087(8) -0.025(7) -0.032(7) 0.028(8)
O3 0.107(8) 0.104(8) 0.094(8) -0.001(6) -0.029(7) -0.010(7)
O4 0.160(12) 0.095(8) 0.089(8) -0.027(6) -0.006(8) -0.021(8)
O5 0.160(10) 0.189(11) 0.120(10) 0.004(9) 0.038(9) -0.010(10)
O6 0.186(12) 0.134(9) 0.065(7) -0.035(7) -0.030(7) 0.054(9)
O7 0.156(9) 0.137(7) 0.141(9) 0.003(8) -0.023(8) 0.021(7)
O8 0.149(12) 0.183(14) 0.114(11) -0.069(11) 0.026(9) -0.043(11)
C27 0.054(5) 0.065(7) 0.067(7) 0.004(6) 0.017(5) -0.005(6)
C28 0.047(5) 0.045(6) 0.060(7) -0.006(5) 0.007(5) 0.002(5)
C29 0.063(7) 0.069(8) 0.111(12) -0.014(8) 0.042(8) -0.002(6)
C30 0.091(9) 0.074(8) 0.111(10) 0.008(8) 0.037(8) -0.017(7)
C31 0.047(5) 0.059(6) 0.061(7) -0.006(5) 0.005(5) 0.009(5)
C32 0.068(8) 0.057(7) 0.112(12) 0.001(8) 0.015(8) 0.010(6)
C33 0.113(12) 0.052(7) 0.110(12) 0.011(8) 0.022(10) 0.007(8)
C34 0.075(9) 0.051(7) 0.114(11) 0.003(7) 0.037(8) -0.006(6)
C35 0.053(6) 0.063(7) 0.060(7) 0.013(6) -0.003(5) -0.003(5)
C36 0.052(5) 0.057(6) 0.056(6) 0.006(5) 0.014(5) -0.007(5)
C37 0.059(6) 0.081(8) 0.054(7) 0.009(6) 0.022(5) -0.004(6)
C38 0.081(9) 0.093(10) 0.091(11) 0.016(9) 0.042(8) -0.003(8)
C39 0.059(6) 0.087(9) 0.071(8) -0.012(7) 0.014(6) -0.003(6)
Cu3 0.0448(9) 0.0676(13) 0.0901(15) 0.000 0.000 0.0115(9)
Cu4 0.0514(10) 0.0698(15) 0.120(2) 0.000 0.000 -0.0161(10)
N7 0.049(4) 0.060(6) 0.045(5) 0.000(4) 0.006(4) -0.001(4)
N8 0.044(5) 0.037(4) 0.081(6) 0.013(4) 0.005(4) 0.000(3)
N9 0.038(4) 0.068(6) 0.049(5) 0.002(4) 0.001(4) -0.001(4)
O9 0.050(4) 0.063(5) 0.105(7) -0.001(5) 0.025(4) 0.006(4)
O10 0.116(15) 0.120(16) 0.124(17) -0.001(15) -0.022(15) 0.008(14)
O11 0.060(5) 0.072(5) 0.112(8) 0.021(5) 0.027(5) -0.012(4)
O12 0.069(5) 0.137(9) 0.060(6) 0.022(6) 0.014(4) 0.018(6)
C40 0.066(7) 0.109(10) 0.060(7) 0.004(8) -0.022(6) -0.001(7)
C41 0.069(7) 0.083(9) 0.054(7) -0.028(6) -0.003(6) -0.004(7)
C42 0.087(10) 0.22(2) 0.058(9) -0.028(12) -0.024(8) -0.004(13)
C43 0.056(7) 0.147(15) 0.103(12) 0.040(12) -0.022(8) -0.001(9)
C44 0.054(6) 0.071(8) 0.072(8) -0.013(6) 0.016(6) 0.002(6)
C45 0.087(8) 0.067(7) 0.094(9) -0.014(7) 0.002(7) 0.001(7)
C46 0.114(10) 0.085(9) 0.114(10) -0.023(8) 0.008(9) 0.003(8)
C47 0.089(8) 0.076(8) 0.120(10) 0.006(8) -0.007(8) -0.002(7)
C48 0.066(7) 0.047(6) 0.074(8) 0.013(5) 0.001(6) 0.015(5)
C49 0.065(6) 0.061(7) 0.069(7) 0.023(5) -0.017(6) -0.001(5)
C50 0.112(11) 0.086(9) 0.044(6) 0.020(6) -0.019(7) -0.012(8)
C51 0.129(10) 0.116(10) 0.096(10) 0.035(8) -0.042(9) -0.003(9)
C52 0.092(8) 0.109(9) 0.087(8) 0.022(8) -0.051(7) -0.019(8)
Cu5 0.0572(7) 0.0675(8) 0.0544(8) -0.0171(7) 0.0079(6) -0.0052(6)
N10 0.047(5) 0.089(8) 0.046(5) -0.007(5) -0.012(4) -0.003(5)
N11 0.060(6) 0.061(6) 0.057(6) -0.005(5) 0.002(4) 0.007(4)
N12 0.052(5) 0.056(5) 0.053(5) 0.008(4) -0.012(4) 0.002(4)
O13 0.097(7) 0.130(9) 0.073(7) -0.042(6) -0.019(6) -0.007(7)
O14 0.058(5) 0.188(12) 0.095(7) 0.035(8) -0.004(5) 0.021(7)
O15 0.122(7) 0.080(6) 0.093(7) 0.033(5) -0.034(6) -0.006(6)
O16 0.097(7) 0.107(8) 0.064(6) 0.008(5) -0.003(5) -0.010(6)
O17 0.15(2) 0.094(16) 0.13(2) 0.041(16) 0.002(19) -0.034(16)

loop_
_atom_type_symbol
_atom_type_description
_atom_type_scat_dispersion_real
_atom_type_scat_dispersion_imag
_atom_type_scat_source
C C 0.0033 0.0016 'International Tables Vol C Tables 4.2.6.8 and 6.1.1.4'
H H 0.0000 0.0000 'International Tables Vol C Tables 4.2.6.8 and 6.1.1.4'
B B 0.0013 0.0007 'International Tables Vol C Tables 4.2.6.8 and 6.1.1.4'
Cl Cl 0.1484 0.1585 'International Tables Vol C Tables 4.2.6.8 and 6.1.1.4'
Cu Cu 0.3201 1.2651 'International Tables Vol C Tables 4.2.6.8 and 6.1.1.4'
F F 0.0171 0.0103 'International Tables Vol C Tables 4.2.6.8 and 6.1.1.4'
N N 0.0061 0.0033 'International Tables Vol C Tables 4.2.6.8 and 6.1.1.4'
O O 0.0106 0.0060 'International Tables Vol C Tables 4.2.6.8 and 6.1.1.4'

loop_
_geom_angle_atom_site_label_1
_geom_angle_atom_site_label_2
_geom_angle_atom_site_label_3
_geom_angle
_geom_angle_site_symmetry_1
_geom_angle_site_symmetry_3
C3 C1 H1 109.6 . .
C3 C1 C4 113.8(15) . .
C4 C1 H1 109.6 . .
N1 C1 H1 109.6 . .
N1 C1 C3 106.3(13) . .
N1 C1 C4 107.7(15) . .
N1 C2 C5 124.5(13) . .
O1 C2 C5 116.1(13) . .
O1 C2 N1 119.4(13) . .
C1 C3 H3A 111.3 . .
C1 C3 H3B 111.3 . .
H3A C3 H3B 109.2 . .
O1 C3 C1 102.2(14) . .
O1 C3 H3A 111.3 . .
O1 C3 H3B 111.3 . .
C1 C4 H4A 108.9 . .
C1 C4 H4B 108.9 . .
H4A C4 H4B 107.7 . .
O2 C4 C1 113.5(15) . .
O2 C4 H4A 108.9 . .
O2 C4 H4B 108.9 . .
C6 C5 C2 121.6(14) . .
N2 C5 C2 114.6(11) . .
N2 C5 C6 123.7(14) . .
C5 C6 H6 121.2 . .
C7 C6 C5 117.5(15) . .
C7 C6 H6 121.2 . .
C6 C7 H7 119.7 . .
C6 C7 C8 120.7(14) . .
C8 C7 H7 119.7 . .
C7 C8 H8 120.1 . .
C7 C8 C9 119.8(14) . .
C9 C8 H8 120.1 . .
C8 C9 C10 125.8(13) . .
N2 C9 C8 121.2(14) . .
N2 C9 C10 112.5(12) . .
N3 C10 C9 124.9(14) . .
N3 C10 O3 116.0(15) . .
O3 C10 C9 119.1(14) . .
C12 C11 H11 110.9 . .
C13 C11 H11 110.9 . .
C13 C11 C12 110.8(17) . .
C13 C11 N3 112.3(14) . .
N3 C11 H11 110.9 . .
N3 C11 C12 100.6(16) . .
C11 C12 H12A 110.9 . .
C11 C12 H12B 110.9 . .
H12A C12 H12B 109.0 . .
O3 C12 C11 104.1(14) . .
O3 C12 H12A 110.9 . .
O3 C12 H12B 110.9 . .
C11 C13 H13A 109.1 . .
C11 C13 H13B 109.1 . .
H13A C13 H13B 107.8 . .
O4 C13 C11 112.5(14) . .
O4 C13 H13A 109.1 . .
O4 C13 H13B 109.1 . .
C16 C14 H14 111.4 . .
C17 C14 H14 111.4 . .
C17 C14 C16 112(2) . .
N4 C14 H14 111.4 . .
N4 C14 C16 102.1(19) . .
N4 C14 C17 107.7(18) . .
N4 C15 C18 126.0(18) . .
N4 C15 O5 118(2) . .
O5 C15 C18 116(2) . .
C14 C16 H16A 109.9 . .
C14 C16 H16B 109.9 . .
H16A C16 H16B 108.3 . .
O5 C16 C14 109(2) . .
O5 C16 H16A 109.9 . .
O5 C16 H16B 109.9 . .
C14 C17 H17A 107.9 . .
C14 C17 H17B 107.9 . .
C14 C17 O6 117.4(19) . .
H17A C17 H17B 107.2 . .
O6 C17 H17A 107.9 . .
O6 C17 H17B 107.9 . .
C19 C18 C15 125(2) . .
N5 C18 C15 112.8(16) . .
N5 C18 C19 122(2) . .
C18 C19 H19 124.9 . .
C18 C19 C20 110(2) . .
C20 C19 H19 124.9 . .
C19 C20 H20 112.4 . .
C21 C20 C19 135(2) . .
C21 C20 H20 112.4 . .
C20 C21 H21 127.6 . .
C20 C21 C22 105(2) . .
C22 C21 H21 127.6 . .
C21 C22 C23 117(2) . .
N5 C22 C21 126(2) . .
N5 C22 C23 117.4(15) . .
N6 C23 C22 126(2) . .
N6 C23 O7 114(2) . .
O7 C23 C22 119.9(19) . .
C25 C24 H24 110.9 . .
C25 C24 C26 108(2) . .
C26 C24 H24 110.9 . .
N6 C24 H24 110.9 . .
N6 C24 C25 105(2) . .
N6 C24 C26 111(2) . .
C24 C25 H25A 110.4 . .
C24 C25 H25B 110.4 . .
H25A C25 H25B 108.6 . .
O7 C25 C24 106(2) . .
O7 C25 H25A 110.4 . .
O7 C25 H25B 110.4 . .
C24 C26 H26A 109.9 . .
C24 C26 H26B 109.9 . .
H26A C26 H26B 108.3 . .
O8 C26 C24 109.0(19) . .
O8 C26 H26A 109.9 . .
O8 C26 H26B 109.9 . .
N1 Cu1 Cu2 89.1(3) . .
N1 Cu1 N4 153.7(6) . .
N1 Cu1 N5 122.5(5) . .
N4 Cu1 Cu2 114.6(4) . .
N4 Cu1 N5 78.3(6) . .
N5 Cu1 Cu2 71.0(3) . .
N2 Cu2 Cu1 72.7(2) . .
N3 Cu2 Cu1 113.5(4) . .
N3 Cu2 N2 76.7(5) . .
N6 Cu2 Cu1 92.8(4) . .
N6 Cu2 N2 124.5(6) . .
N6 Cu2 N3 151.2(6) . .
C1 N1 Cu1 123.5(10) . .
C2 N1 C1 104.4(13) . .
C2 N1 Cu1 131.9(10) . .
C5 N2 C9 117.1(11) . .
C5 N2 Cu2 131.5(9) . .
C9 N2 Cu2 106.7(8) . .
C10 N3 C11 110.9(14) . .
C10 N3 Cu2 115.6(11) . .
C11 N3 Cu2 129.1(12) . .
C14 N4 Cu1 136.8(14) . .
C15 N4 C14 105.7(17) . .
C15 N4 Cu1 115.7(15) . .
C18 N5 C22 121.5(16) . .
C18 N5 Cu1 104.0(12) . .
C22 N5 Cu1 131.7(12) . .
C23 N6 C24 106.9(18) . .
C23 N6 Cu2 128.4(16) . .
C24 N6 Cu2 124.5(14) . .
C2 O1 C3 107.5(13) . .
C4 O2 H2 110.8 . .
C10 O3 C12 107.3(14) . .
C13 O4 H4 109.5 . .
C16 O5 C15 105(2) . .
C17 O6 H6A 109.8 . .
C25 O7 C23 107.5(19) . .
C26 O8 H8A 109.5 . .
C29 C27 H27 108.3 . .
C30 C27 H27 108.3 . .
C30 C27 C29 114.9(12) . .
N7 C27 H27 108.3 . .
N7 C27 C29 104.4(9) . .
N7 C27 C30 112.3(10) . .
N7 C28 C31 124.9(9) . .
N7 C28 O9 119.0(10) . .
O9 C28 C31 116.1(9) . .
C27 C29 H29A 111.1 . .
C27 C29 H29B 111.1 . .
H29A C29 H29B 109.0 . .
O9 C29 C27 103.5(9) . .
O9 C29 H29A 111.1 . .
O9 C29 H29B 111.1 . .
C27 C30 H30A 107.6 . .
C27 C30 H30B 107.6 . .
C27 C30 H30C 108.7 . .
C27 C30 H30D 108.7 . .
H30A C30 H30B 107.0 . .
H30C C30 H30D 107.6 . .
O10 C30 C27 119.0(17) . .
O10 C30 H30A 107.6 . .
O10 C30 H30B 107.6 . .
O17 C30 C27 114.2(18) . .
O17 C30 H30C 108.7 . .
O17 C30 H30D 108.7 . .
C32 C31 C28 123.5(10) . .
N8 C31 C28 114.2(9) . .
N8 C31 C32 122.2(11) . .
C31 C32 H32 119.7 . .
C33 C32 C31 120.6(13) . .
C33 C32 H32 119.7 . .
C32 C33 H33 120.9 . .
C32 C33 C34 118.2(12) . .
C34 C33 H33 120.9 . .
C33 C34 H34 120.5 . .
C35 C34 C33 119.0(12) . .
C35 C34 H34 120.5 . .
C34 C35 C36 123.8(11) . .
C34 C35 N8 123.4(11) . .
N8 C35 C36 112.7(10) . .
N9 C36 C35 124.2(9) . .
N9 C36 O11 117.6(10) . .
O11 C36 C35 118.0(10) . .
C38 C37 H37 108.5 . .
C39 C37 H37 108.5 . .
C39 C37 C38 116.5(11) . .
N9 C37 H37 108.5 . .
N9 C37 C38 100.4(10) . .
N9 C37 C39 114.0(10) . .
C37 C38 H38A 110.9 . .
C37 C38 H38B 110.9 . .
H38A C38 H38B 108.9 . .
O11 C38 C37 104.4(10) . .
O11 C38 H38A 110.9 . .
O11 C38 H38B 110.9 . .
C37 C39 H39A 109.4 . .
C37 C39 H39B 109.4 . .
H39A C39 H39B 108.0 . .
O12 C39 C37 111.4(11) . .
O12 C39 H39A 109.4 . .
O12 C39 H39B 109.4 . .
N7 Cu3 Cu4 98.0(3) . .
N7 Cu3 Cu4 98.0(3) 2_665 .
N7 Cu3 N7 164.0(6) . 2_665
N9 Cu4 Cu3 104.3(3) . .
N9 Cu4 Cu3 104.3(3) 2_665 .
N9 Cu4 N9 151.4(6) . 2_665
C27 N7 Cu3 129.0(7) . .
C28 N7 C27 107.5(9) . .
C28 N7 Cu3 123.2(7) . .
C31 N8 C35 116.5(9) . .
C36 N9 C37 109.9(9) . .
C36 N9 Cu4 120.4(7) . .
C37 N9 Cu4 129.6(8) . .
C28 O9 C29 105.5(9) . .
C30 O10 H10 110.0 . .
C36 O11 C38 105.4(9) . .
C39 O12 H12 132.0 . .
C42 C40 H40 109.8 . .
C42 C40 C43 116.2(13) . .
C43 C40 H40 109.8 . .
N10 C40 H40 109.8 . .
N10 C40 C42 101.6(12) . .
N10 C40 C43 109.4(11) . .
N10 C41 C44 122.4(11) . .
N10 C41 O13 119.1(13) . .
O13 C41 C44 118.5(13) . .
C40 C42 H42A 110.4 . .
C40 C42 H42B 110.4 . .
H42A C42 H42B 108.6 . .
O13 C42 C40 106.5(11) . .
O13 C42 H42A 110.4 . .
O13 C42 H42B 110.4 . .
C40 C43 H43A 109.8 . .
C40 C43 H43B 109.8 . .
H43A C43 H43B 108.2 . .
O14 C43 C40 109.6(15) . .
O14 C43 H43A 109.8 . .
O14 C43 H43B 109.8 . .
C45 C44 C41 124.6(14) . .
C45 C44 N11 122.6(13) . .
N11 C44 C41 112.7(11) . .
C44 C45 H45 120.5 . .
C44 C45 C46 119.1(16) . .
C46 C45 H45 120.5 . .
C45 C46 H46 119.9 . .
C45 C46 C47 120.2(16) . .
C47 C46 H46 119.9 . .
C46 C47 H47 121.4 . .
C48 C47 C46 117.1(16) . .
C48 C47 H47 121.4 . .
C47 C48 C49 121.1(12) . .
N11 C48 C47 122.7(13) . .
N11 C48 C49 116.0(10) . .
N12 C49 C48 124.9(10) . .
N12 C49 O15 117.2(12) . .
O15 C49 C48 117.8(11) . .
C51 C50 H50 112.4 . .
C52 C50 H50 112.4 . .
C52 C50 C51 111.8(14) . .
N12 C50 H50 112.4 . .
N12 C50 C51 99.1(11) . .
N12 C50 C52 108.0(11) . .
C50 C51 H51A 110.6 . .
C50 C51 H51B 110.6 . .
H51A C51 H51B 108.8 . .
O15 C51 C50 105.6(12) . .
O15 C51 H51A 110.6 . .
O15 C51 H51B 110.6 . .
C50 C52 H52A 109.8 . .
C50 C52 H52B 109.8 . .
H52A C52 H52B 108.3 . .
O16 C52 C50 109.2(12) . .
O16 C52 H52A 109.8 . .
O16 C52 H52B 109.8 . .
N10 Cu5 Cu5 114.5(3) . 2_765
N10 Cu5 N11 79.6(4) . .
N11 Cu5 Cu5 76.9(3) . 2_765
N12 Cu5 Cu5 89.4(3) 2_765 2_765
N12 Cu5 N10 143.7(4) 2_765 .
N12 Cu5 N11 134.6(4) 2_765 .
C40 N10 Cu5 134.2(9) . .
C41 N10 C40 108.5(10) . .
C41 N10 Cu5 114.7(9) . .
C44 N11 Cu5 108.3(7) . .
C48 N11 C44 118.1(10) . .
C48 N11 Cu5 133.3(8) . .
C49 N12 C50 108.7(10) . .
C49 N12 Cu5 129.2(8) . 2_765
C50 N12 Cu5 120.9(7) . 2_765
C41 O13 C42 104.2(12) . .
C43 O14 H14A 109.5 . .
C49 O15 C51 109.2(11) . .
C52 O16 H16 113.0 . .
F9 B3 F10 112.5(9) . .
F9 B3 F11 109.8(8) . .
F9 B3 F12 108.8(8) . .
F10 B3 F11 109.7(8) . .
F10 B3 F12 108.5(8) . .
F10B B3 F9B 109.6(8) . .
F10B B3 F11B 111.3(8) . .
F10B B3 F12B 111.1(8) . .
F11 B3 F12 107.5(8) . .
F11B B3 F9B 107.1(8) . .
F12B B3 F9B 108.4(8) . .
F12B B3 F11B 109.4(8) . .
F5B B2 F6B 108(3) . .
F5B B2 F8B 106(3) . .
F6 B2 F5 113(3) . .
F6 B2 F7 123(3) . .
F6 B2 F8 102(3) . .
F7 B2 F5 109(2) . .
F7 B2 F8 102(3) . .
F7B B2 F5B 118(3) . .
F7B B2 F6B 109(2) . .
F7B B2 F8B 111(2) . .
F8 B2 F5 107(3) . .
F8B B2 F6B 105(2) . .
F1 B1 F3 104.1(12) . .
F1 B1 F4 109.2(12) . .
F1B B1 F2B 111.8(13) . .
F1B B1 F4B 111.5(13) . .
F1B B1 F3B 109.1(12) . .
F2 B1 F1 113.7(13) . .
F2 B1 F3 112.3(12) . .
F2 B1 F4 111.9(13) . .
F2B B1 F4B 108.8(12) . .
F2B B1 F3B 109.7(13) . .
F4 B1 F3 105.1(12) . .
F4B B1 F3B 105.7(12) . .
B4 B4 F13 39(3) 2_565 .
B4 B4 F13 112(4) 2_565 2_565
B4 B4 F14 119.4(17) 2_565 .
B4 B4 F14 40.7(13) 2_565 2_565
B4 B4 F15 34.9(10) 2_565 2_565
B4 B4 F15 127.8(12) 2_565 .
B4 B4 F16 70(3) 2_565 .
B4 B4 F16 79(3) 2_565 2_565
F13 B4 F13 144(3) 2_565 .
F13 B4 F14 68.3(17) . 2_565
F13 B4 F14 104(2) 2_565 2_565
F13 B4 F14 104(3) 2_565 .
F13 B4 F15 109.8(12) . .
F13 B4 F15 45.1(17) . 2_565
F13 B4 F15 68(2) 2_565 .
F13 B4 F15 99(2) 2_565 2_565
F13 B4 F16 167(3) 2_565 2_565
F13 B4 F16 46(2) 2_565 .
F14 B4 F13 109.6(17) . .
F14 B4 F14 85(2) . 2_565
F14 B4 F15 152(2) . 2_565
F14 B4 F15 74.2(13) 2_565 2_565
F14 B4 F15 110.1(12) . .
F14 B4 F16 109.4(12) . .
F15 B4 F14 164(2) . 2_565
F15 B4 F15 93.0(19) . 2_565
F16 B4 F13 109.2(12) . .
F16 B4 F13 43.2(15) 2_565 .
F16 B4 F14 59.1(18) . 2_565
F16 B4 F14 75(2) 2_565 .
F16 B4 F14 89.2(17) 2_565 2_565
F16 B4 F15 76.3(16) . 2_565
F16 B4 F15 100(2) 2_565 .
F16 B4 F15 86.1(18) 2_565 2_565
F16 B4 F15 108.8(12) . .
F16 B4 F16 146.7(19) 2_565 .
B4 F13 B4 29(2) 2_565 .
B4 F13 F15 72(2) 2_565 2_565
B4 F13 F16 91(3) 2_565 2_565
F15 F13 B4 89(2) 2_565 .
F16 F13 B4 65(2) 2_565 .
F16 F13 F15 146(4) 2_565 2_565
B4 F14 B4 19.9(11) . 2_565
B4 F14 F16 51.2(15) . 2_565
F16 F14 B4 46.4(8) 2_565 2_565
B4 F15 B4 17.3(9) . 2_565
F13 F15 B4 46.3(9) 2_565 2_565
F13 F15 B4 40.3(17) 2_565 .
B4 F16 B4 30.7(17) 2_565 .
B4 F16 F14 54.2(15) 2_565 2_565
B4 F16 F14 74.6(17) . 2_565
F13 F16 B4 72(2) 2_565 2_565
F13 F16 B4 43(2) 2_565 .
F13 F16 F14 116(3) 2_565 2_565
F13B B4B F14B 138(3) . .
F15B B4B F13B 94(3) . .
F15B B4B F14B 99.1(15) . .
F16B B4B F13B 108.0(16) . .
F16B B4B F14B 107(2) . .
F16B B4B F15B 104(3) . .
Cl2 C53 Cl1 123(2) . .
C30 O17 H17 137.3 . .

loop_
_geom_bond_atom_site_label_1
_geom_bond_atom_site_label_2
_geom_bond_distance
_geom_bond_site_symmetry_2
C1 H1 0.9800 .
C1 C3 1.54(3) .
C1 C4 1.55(3) .
C1 N1 1.48(2) .
C2 C5 1.49(2) .
C2 N1 1.319(18) .
C2 O1 1.310(18) .
C3 H3A 0.9700 .
C3 H3B 0.9700 .
C3 O1 1.47(2) .
C4 H4A 0.9700 .
C4 H4B 0.9700 .
C4 O2 1.40(2) .
C5 C6 1.39(2) .
C5 N2 1.346(18) .
C6 H6 0.9300 .
C6 C7 1.35(2) .
C7 H7 0.9300 .
C7 C8 1.35(2) .
C8 H8 0.9300 .
C8 C9 1.39(2) .
C9 C10 1.42(2) .
C9 N2 1.351(17) .
C10 N3 1.242(19) .
C10 O3 1.329(18) .
C11 H11 0.9800 .
C11 C12 1.54(3) .
C11 C13 1.45(3) .
C11 N3 1.50(2) .
C12 H12A 0.9700 .
C12 H12B 0.9700 .
C12 O3 1.48(2) .
C13 H13A 0.9700 .
C13 H13B 0.9700 .
C13 O4 1.445(17) .
C14 H14 0.9800 .
C14 C16 1.52(3) .
C14 C17 1.44(2) .
C14 N4 1.42(3) .
C15 C18 1.43(2) .
C15 N4 1.25(2) .
C15 O5 1.36(2) .
C16 H16A 0.9700 .
C16 H16B 0.9700 .
C16 O5 1.28(3) .
C17 H17A 0.9700 .
C17 H17B 0.9700 .
C17 O6 1.46(2) .
C18 C19 1.411(15) .
C18 N5 1.33(2) .
C19 H19 0.9300 .
C19 C20 1.412(15) .
C20 H20 0.9300 .
C20 C21 1.408(15) .
C21 H21 0.9300 .
C21 C22 1.413(16) .
C22 C23 1.41(3) .
C22 N5 1.40(2) .
C23 N6 1.28(3) .
C23 O7 1.41(3) .
C24 H24 0.9800 .
C24 C25 1.48(3) .
C24 C26 1.50(3) .
C24 N6 1.47(3) .
C25 H25A 0.9700 .
C25 H25B 0.9700 .
C25 O7 1.36(3) .
C26 H26A 0.9700 .
C26 H26B 0.9700 .
C26 O8 1.42(3) .
Cu1 Cu2 2.746(2) .
Cu1 N1 1.870(13) .
Cu1 N4 1.884(16) .
Cu1 N5 2.344(14) .
Cu2 N2 2.296(10) .
Cu2 N3 1.960(13) .
Cu2 N6 1.878(15) .
O2 H2 0.8243 .
O4 H4 0.8200 .
O6 H6A 0.8199 .
O8 H8A 0.8200 .
C27 H27 0.9800 .
C27 C29 1.503(18) .
C27 C30 1.50(2) .
C27 N7 1.483(13) .
C28 C31 1.478(16) .
C28 N7 1.245(14) .
C28 O9 1.332(13) .
C29 H29A 0.9700 .
C29 H29B 0.9700 .
C29 O9 1.491(16) .
C30 H30A 0.9700 .
C30 H30B 0.9700 .
C30 H30C 0.9700 .
C30 H30D 0.9700 .
C30 O10 1.42(2) .
C30 O17 1.32(2) .
C31 C32 1.376(17) .
C31 N8 1.335(14) .
C32 H32 0.9300 .
C32 C33 1.33(2) .
C33 H33 0.9300 .
C33 C34 1.39(2) .
C34 H34 0.9300 .
C34 C35 1.345(18) .
C35 C36 1.470(17) .
C35 N8 1.348(14) .
C36 N9 1.254(14) .
C36 O11 1.332(13) .
C37 H37 0.9800 .
C37 C38 1.56(2) .
C37 C39 1.482(18) .
C37 N9 1.473(14) .
C38 H38A 0.9700 .
C38 H38B 0.9700 .
C38 O11 1.457(17) .
C39 H39A 0.9700 .
C39 H39B 0.9700 .
C39 O12 1.378(17) .
Cu3 Cu4 2.822(4) .
Cu3 N7 1.878(8) 2_665
Cu3 N7 1.878(8) .
Cu4 N9 1.894(9) .
Cu4 N9 1.894(8) 2_665
O10 H10 0.8196 .
O12 H12 0.8937 .
C40 H40 0.9800 .
C40 C42 1.51(2) .
C40 C43 1.53(2) .
C40 N10 1.499(15) .
C41 C44 1.450(19) .
C41 N10 1.264(16) .
C41 O13 1.329(15) .
C42 H42A 0.9700 .
C42 H42B 0.9700 .
C42 O13 1.49(2) .
C43 H43A 0.9700 .
C43 H43B 0.9700 .
C43 O14 1.445(17) .
C44 C45 1.334(19) .
C44 N11 1.378(17) .
C45 H45 0.9300 .
C45 C46 1.37(2) .
C46 H46 0.9300 .
C46 C47 1.40(3) .
C47 H47 0.9300 .
C47 C48 1.39(2) .
C48 C49 1.448(18) .
C48 N11 1.323(15) .
C49 N12 1.283(15) .
C49 O15 1.319(15) .
C50 H50 0.9800 .
C50 C51 1.61(2) .
C50 C52 1.53(2) .
C50 N12 1.498(16) .
C51 H51A 0.9700 .
C51 H51B 0.9700 .
C51 O15 1.37(2) .
C52 H52A 0.9700 .
C52 H52B 0.9700 .
C52 O16 1.416(19) .
Cu5 Cu5 2.608(3) 2_765
Cu5 N10 1.961(9) .
Cu5 N11 2.199(9) .
Cu5 N12 1.886(9) 2_765
N12 Cu5 1.886(9) 2_765
O14 H14A 0.8200 .
O16 H16 0.9320 .
B3 F9 1.380(10) .
B3 F9B 1.416(10) .
B3 F10 1.384(10) .
B3 F10B 1.375(10) .
B3 F11 1.399(10) .
B3 F11B 1.398(10) .
B3 F12 1.415(10) .
B3 F12B 1.387(10) .
B2 F5 1.400(11) .
B2 F5B 1.392(11) .
B2 F6 1.389(11) .
B2 F6B 1.401(11) .
B2 F7 1.389(11) .
B2 F7B 1.392(10) .
B2 F8 1.397(11) .
B2 F8B 1.392(11) .
B1 F1 1.395(10) .
B1 F1B 1.382(10) .
B1 F2 1.372(10) .
B1 F2B 1.386(10) .
B1 F3 1.407(10) .
B1 F4 1.400(10) .
B1 F4B 1.407(10) .
B1 F3B 1.408(10) .
B4 B4 0.73(4) 2_565
B4 F13 0.96(4) 2_565
B4 F13 1.401(10) .
B4 F14 1.397(10) .
B4 F14 1.87(3) 2_565
B4 F15 1.94(3) 2_565
B4 F15 1.402(10) .
B4 F16 1.34(4) 2_565
B4 F16 1.401(10) .
F13 B4 0.96(4) 2_565
F13 F15 1.37(4) 2_565
F13 F16 1.01(3) 2_565
F14 B4 1.87(3) 2_565
F14 F16 1.66(4) 2_565
F15 B4 1.94(3) 2_565
F15 F13 1.37(4) 2_565
F16 B4 1.34(4) 2_565
F16 F13 1.01(3) 2_565
F16 F14 1.66(4) 2_565
B4B F13B 1.408(11) .
B4B F14B 1.413(10) .
B4B F15B 1.395(11) .
B4B F16B 1.387(11) .
C53 Cl1 1.59(2) .
C53 Cl2 1.58(2) .
O17 H17 0.8099 .

loop_
_geom_torsion_atom_site_label_1
_geom_torsion_atom_site_label_2
_geom_torsion_atom_site_label_3
_geom_torsion_atom_site_label_4
_geom_torsion
_geom_torsion_site_symmetry_1
_geom_torsion_site_symmetry_4
C1 C3 O1 C2 3.5(18) . .
C2 C5 C6 C7 -176.2(15) . .
C2 C5 N2 C9 177.0(12) . .
C2 C5 N2 Cu2 -31.0(17) . .
C3 C1 C4 O2 175.5(15) . .
C3 C1 N1 C2 4.2(16) . .
C3 C1 N1 Cu1 -170.3(11) . .
C4 C1 C3 O1 -123.0(17) . .
C4 C1 N1 C2 126.5(15) . .
C4 C1 N1 Cu1 -48.0(16) . .
C5 C2 N1 C1 178.9(13) . .
C5 C2 N1 Cu1 -7(2) . .
C5 C2 O1 C3 178.0(14) . .
C5 C6 C7 C8 -1(3) . .
C6 C5 N2 C9 1(2) . .
C6 C5 N2 Cu2 152.9(12) . .
C6 C7 C8 C9 2(3) . .
C7 C8 C9 C10 -172.6(15) . .
C7 C8 C9 N2 -1(2) . .
C8 C9 C10 N3 169.6(15) . .
C8 C9 C10 O3 -13(2) . .
C8 C9 N2 C5 0(2) . .
C8 C9 N2 Cu2 -158.6(12) . .
C9 C10 N3 C11 -172.4(14) . .
C9 C10 N3 Cu2 -13.5(19) . .
C9 C10 O3 C12 178.2(14) . .
C10 C9 N2 C5 172.5(12) . .
C10 C9 N2 Cu2 13.9(13) . .
C11 C12 O3 C10 -3(2) . .
C12 C11 C13 O4 56(2) . .
C12 C11 N3 C10 -10.8(19) . .
C12 C11 N3 Cu2 -166.0(12) . .
C13 C11 C12 O3 -111.0(17) . .
C13 C11 N3 C10 107.1(17) . .
C13 C11 N3 Cu2 -48(2) . .
C14 C16 O5 C15 -1(3) . .
C15 C18 C19 C20 -178(2) . .
C15 C18 N5 C22 178.8(16) . .
C15 C18 N5 Cu1 15.8(18) . .
C16 C14 C17 O6 50(3) . .
C16 C14 N4 C15 -3(2) . .
C16 C14 N4 Cu1 -166.4(15) . .
C17 C14 C16 O5 -112(3) . .
C17 C14 N4 C15 115(2) . .
C17 C14 N4 Cu1 -48(3) . .
C18 C15 N4 C14 -174.5(19) . .
C18 C15 N4 Cu1 -7(3) . .
C18 C15 O5 C16 177(2) . .
C18 C19 C20 C21 5(4) . .
C19 C18 N5 C22 1(3) . .
C19 C18 N5 Cu1 -162.4(16) . .
C19 C20 C21 C22 -9(4) . .
C20 C21 C22 C23 -175.0(19) . .
C20 C21 C22 N5 9(3) . .
C21 C22 C23 N6 161(2) . .
C21 C22 C23 O7 -16(3) . .
C21 C22 N5 C18 -7(3) . .
C21 C22 N5 Cu1 151.1(17) . .
C22 C23 N6 C24 177.7(18) . .
C22 C23 N6 Cu2 -8(3) . .
C22 C23 O7 C25 176.4(19) . .
C23 C22 N5 C18 177.8(17) . .
C23 C22 N5 Cu1 -24(2) . .
C24 C25 O7 C23 6(3) . .
C25 C24 C26 O8 171(2) . .
C25 C24 N6 C23 9(2) . .
C25 C24 N6 Cu2 -165.3(15) . .
C26 C24 C25 O7 -128(2) . .
C26 C24 N6 C23 126(2) . .
C26 C24 N6 Cu2 -49(2) . .
Cu1 Cu2 N6 C23 59.5(15) . .
Cu1 Cu2 N6 C24 -127.3(14) . .
Cu2 Cu1 N1 C1 -129.5(10) . .
Cu2 Cu1 N1 C2 57.5(12) . .
Cu2 Cu1 N4 C14 -123.5(17) . .
Cu2 Cu1 N4 C15 74.4(13) . .
N1 C1 C3 O1 -4.7(18) . .
N1 C1 C4 O2 58.0(18) . .
N1 C2 C5 C6 154.7(15) . .
N1 C2 C5 N2 -22(2) . .
N1 C2 O1 C3 -1(2) . .
N1 Cu1 N4 C14 29(2) . .
N1 Cu1 N4 C15 -133.0(15) . .
N2 C5 C6 C7 0(2) . .
N2 C9 C10 N3 -2(2) . .
N2 C9 C10 O3 175.2(12) . .
N2 Cu2 N6 C23 130.5(14) . .
N2 Cu2 N6 C24 -56.3(16) . .
N3 C10 O3 C12 -3.9(19) . .
N3 C11 C12 O3 7.9(19) . .
N3 C11 C13 O4 -55(2) . .
N3 Cu2 N6 C23 -97.2(19) . .
N3 Cu2 N6 C24 76(2) . .
N4 C14 C16 O5 3(3) . .
N4 C14 C17 O6 -62(2) . .
N4 C15 C18 C19 169.2(19) . .
N4 C15 C18 N5 -9(3) . .
N4 C15 O5 C16 -1(3) . .
N4 Cu1 N1 C1 75.2(17) . .
N4 Cu1 N1 C2 -97.7(16) . .
N5 C18 C19 C20 0(3) . .
N5 C22 C23 N6 -23(3) . .
N5 C22 C23 O7 160.2(15) . .
N5 Cu1 N1 C1 -62.9(12) . .
N5 Cu1 N1 C2 124.2(12) . .
N5 Cu1 N4 C14 173.9(18) . .
N5 Cu1 N4 C15 11.9(13) . .
N6 C23 O7 C25 0(2) . .
N6 C24 C25 O7 -9(3) . .
N6 C24 C26 O8 56(3) . .
O1 C2 C5 C6 -24(2) . .
O1 C2 C5 N2 159.5(12) . .
O1 C2 N1 C1 -2.2(18) . .
O1 C2 N1 Cu1 171.7(10) . .
O3 C10 N3 C11 9.9(19) . .
O3 C10 N3 Cu2 168.8(10) . .
O5 C15 C18 C19 -8(3) . .
O5 C15 C18 N5 173.7(17) . .
O5 C15 N4 C14 3(2) . .
O5 C15 N4 Cu1 170.2(14) . .
O7 C23 N6 C24 -6(2) . .
O7 C23 N6 Cu2 168.5(12) . .
C27 C29 O9 C28 3.1(14) . .
C28 C31 C32 C33 173.9(15) . .
C28 C31 N8 C35 -175.9(10) . .
C29 C27 C30 O10 -31(2) . .
C29 C27 C30 O17 42(2) . .
C29 C27 N7 C28 0.9(13) . .
C29 C27 N7 Cu3 174.9(9) . .
C30 C27 C29 O9 -125.9(13) . .
C30 C27 N7 C28 126.0(13) . .
C30 C27 N7 Cu3 -60.0(15) . .
C31 C28 N7 C27 -179.0(11) . .
C31 C28 N7 Cu3 6.5(16) . .
C31 C28 O9 C29 177.4(11) . .
C31 C32 C33 C34 1(3) . .
C32 C31 N8 C35 -0.1(18) . .
C32 C33 C34 C35 1(3) . .
C33 C34 C35 C36 174.8(14) . .
C33 C34 C35 N8 -3(2) . .
C34 C35 C36 N9 -156.0(14) . .
C34 C35 C36 O11 18.8(19) . .
C34 C35 N8 C31 2.3(19) . .
C35 C36 N9 C37 174.2(11) . .
C35 C36 N9 Cu4 -1.2(16) . .
C35 C36 O11 C38 175.5(12) . .
C36 C35 N8 C31 -175.6(10) . .
C37 C38 O11 C36 14.2(15) . .
C38 C37 C39 O12 57.1(14) . .
C38 C37 N9 C36 9.4(13) . .
C38 C37 N9 Cu4 -175.7(9) . .
C39 C37 C38 O11 -137.7(12) . .
C39 C37 N9 C36 134.8(12) . .
C39 C37 N9 Cu4 -50.4(15) . .
Cu3 Cu4 N9 C36 -62.2(9) . .
Cu3 Cu4 N9 C37 123.4(9) . .
Cu4 Cu3 N7 C27 123.7(9) . .
Cu4 Cu3 N7 C28 -63.1(9) . .
N7 C27 C29 O9 -2.4(14) . .
N7 C27 C30 O10 -150.3(18) . .
N7 C27 C30 O17 -77(2) . .
N7 C28 C31 C32 -158.6(13) . .
N7 C28 C31 N8 17.1(17) . .
N7 C28 O9 C29 -2.9(15) . .
N7 Cu3 N7 C27 -56.3(9) 2_665 .
N7 Cu3 N7 C28 116.9(9) 2_665 .
N8 C31 C32 C33 -1(2) . .
N8 C35 C36 N9 21.9(17) . .
N8 C35 C36 O11 -163.3(11) . .
N9 C36 O11 C38 -9.3(16) . .
N9 C37 C38 O11 -14.0(14) . .
N9 C37 C39 O12 -59.2(14) . .
N9 Cu4 N9 C36 117.8(9) 2_665 .
N9 Cu4 N9 C37 -56.6(9) 2_665 .
O9 C28 C31 C32 21.1(18) . .
O9 C28 C31 N8 -163.2(10) . .
O9 C28 N7 C27 1.2(14) . .
O9 C28 N7 Cu3 -173.2(8) . .
O11 C36 N9 C37 -0.7(15) . .
O11 C36 N9 Cu4 -176.1(8) . .
C40 C42 O13 C41 1.5(17) . .
C41 C44 C45 C46 176.1(15) . .
C41 C44 N11 C48 -177.8(11) . .
C41 C44 N11 Cu5 7.4(12) . .
C42 C40 C43 O14 49.4(17) . .
C42 C40 N10 C41 1.0(15) . .
C42 C40 N10 Cu5 -159.2(11) . .
C43 C40 C42 O13 -120.1(14) . .
C43 C40 N10 C41 124.4(14) . .
C43 C40 N10 Cu5 -35.8(18) . .
C44 C41 N10 C40 -179.2(12) . .
C44 C41 N10 Cu5 -14.7(16) . .
C44 C41 O13 C42 178.2(13) . .
C44 C45 C46 C47 4(3) . .
C45 C44 N11 C48 1.2(18) . .
C45 C44 N11 Cu5 -173.6(11) . .
C45 C46 C47 C48 -4(3) . .
C46 C47 C48 C49 -171.9(14) . .
C46 C47 C48 N11 3(2) . .
C47 C48 C49 N12 145.0(15) . .
C47 C48 C49 O15 -31(2) . .
C47 C48 N11 C44 -1.3(19) . .
C47 C48 N11 Cu5 171.9(11) . .
C48 C49 N12 C50 -174.6(13) . .
C48 C49 N12 Cu5 -7.0(19) . 2_765
C48 C49 O15 C51 172.3(15) . .
C49 C48 N11 C44 173.7(11) . .
C49 C48 N11 Cu5 -13.0(17) . .
C50 C51 O15 C49 5(2) . .
C51 C50 C52 O16 172.1(13) . .
C51 C50 N12 C49 1.3(15) . .
C51 C50 N12 Cu5 -167.5(10) . 2_765
C52 C50 C51 O15 -117.2(16) . .
C52 C50 N12 C49 117.9(13) . .
C52 C50 N12 Cu5 -50.9(15) . 2_765
N10 C40 C42 O13 -1.5(16) . .
N10 C40 C43 O14 -64.9(15) . .
N10 C41 C44 C45 -175.1(14) . .
N10 C41 C44 N11 3.9(18) . .
N10 C41 O13 C42 -0.9(17) . .
N11 C44 C45 C46 -3(2) . .
N11 C48 C49 N12 -30.1(19) . .
N11 C48 C49 O15 153.8(12) . .
N12 C49 O15 C51 -4(2) . .
N12 C50 C51 O15 -3.5(18) . .
N12 C50 C52 O16 64.1(16) . .
O13 C41 C44 C45 6(2) . .
O13 C41 C44 N11 -175.2(11) . .
O13 C41 N10 C40 -0.1(17) . .
O13 C41 N10 Cu5 164.4(10) . .
O15 C49 N12 C50 1.6(17) . .
O15 C49 N12 Cu5 169.2(9) . 2_765
B4 B4 F13 F15 -52(2) 2_565 2_565
B4 B4 F13 F16 150(4) 2_565 2_565
B4 B4 F14 F16 -68(4) 2_565 2_565
B4 B4 F15 F13 -101(6) 2_565 2_565
B4 B4 F16 F13 154(3) 2_565 2_565
B4 B4 F16 F14 -43.7(13) 2_565 2_565
F13 B4 F13 B4 46(6) 2_565 2_565
F13 B4 F13 F15 -6(5) 2_565 2_565
F13 B4 F13 F16 -163(4) 2_565 2_565
F13 B4 F14 B4 42(4) . 2_565
F13 B4 F14 B4 -126(5) 2_565 2_565
F13 B4 F14 F16 167(3) 2_565 2_565
F13 B4 F14 F16 -25.6(19) . 2_565
F13 B4 F15 B4 101(6) 2_565 2_565
F13 B4 F15 B4 -40(4) . 2_565
F13 B4 F15 F13 -142(3) . 2_565
F13 B4 F16 B4 -154(3) 2_565 2_565
F13 B4 F16 B4 -4.7(16) . 2_565
F13 B4 F16 F13 149(4) . 2_565
F13 B4 F16 F14 -48(2) . 2_565
F13 B4 F16 F14 163(4) 2_565 2_565
F14 B4 F13 B4 -36.6(17) 2_565 2_565
F14 B4 F13 B4 -113(2) . 2_565
F14 B4 F13 F15 -89(2) 2_565 2_565
F14 B4 F13 F15 -165(2) . 2_565
F14 B4 F13 F16 38(3) . 2_565
F14 B4 F13 F16 114(2) 2_565 2_565
F14 B4 F14 B4 -23(3) 2_565 2_565
F14 B4 F14 F16 -90.5(19) 2_565 2_565
F14 B4 F15 B4 -161(5) . 2_565
F14 B4 F15 B4 40(6) 2_565 2_565
F14 B4 F15 F13 -61(8) 2_565 2_565
F14 B4 F15 F13 98(3) . 2_565
F14 B4 F16 B4 43.7(13) 2_565 2_565
F14 B4 F16 B4 115.2(16) . 2_565
F14 B4 F16 F13 -91(4) . 2_565
F14 B4 F16 F13 -163(4) 2_565 2_565
F14 B4 F16 F14 72(2) . 2_565
F15 B4 F13 B4 126(2) . 2_565
F15 B4 F13 B4 52(2) 2_565 2_565
F15 B4 F13 F15 74(3) . 2_565
F15 B4 F13 F16 -157(4) 2_565 2_565
F15 B4 F13 F16 -84(3) . 2_565
F15 B4 F14 B4 19(3) 2_565 2_565
F15 B4 F14 B4 163(5) . 2_565
F15 B4 F14 F16 -48(4) 2_565 2_565
F15 B4 F14 F16 95(2) . 2_565
F15 B4 F15 B4 3(4) 2_565 2_565
F15 B4 F15 F13 -99(3) 2_565 2_565
F15 B4 F16 B4 -36.0(10) 2_565 2_565
F15 B4 F16 B4 -124.4(13) . 2_565
F15 B4 F16 F13 118(3) 2_565 2_565
F15 B4 F16 F13 29(4) . 2_565
F15 B4 F16 F14 -168(2) . 2_565
F15 B4 F16 F14 -79.7(16) 2_565 2_565
F16 B4 F13 B4 -150(4) 2_565 2_565
F16 B4 F13 B4 7(2) . 2_565
F16 B4 F13 F15 -45(2) . 2_565
F16 B4 F13 F15 157(4) 2_565 2_565
F16 B4 F13 F16 157(3) . 2_565
F16 B4 F14 B4 -78(4) . 2_565
F16 B4 F14 B4 68(4) 2_565 2_565
F16 B4 F14 F16 -145(2) . 2_565
F16 B4 F15 B4 79(5) . 2_565
F16 B4 F15 B4 -84(5) 2_565 2_565
F16 B4 F15 F13 175(3) 2_565 2_565
F16 B4 F15 F13 -22(3) . 2_565
F16 B4 F16 B4 24(4) 2_565 2_565
F16 B4 F16 F13 178(4) 2_565 2_565
F16 B4 F16 F14 -20(4) 2_565 2_565

loop_
_twin_individual_id
_twin_individual_mass_fraction_refined
1 0.99(3)
2 0.01(3)
